data_2204114
loop_
_publ_author_name
'Lough, Alan J.'
'Villeneuve, Karine'
'Tam, William'

_publ_section_title (7<i>S</i>)-<i>N</i>-(4-Phenyltricyclo[4.2.1.0^2,5^]non-3-ene-3-carbonyl)-2,10-camphorsultam
_journal_issue 9
_journal_name_full 'Acta Crystallographica Section E'
_journal_page_first o1566
_journal_page_last o1567
_journal_paper_doi 10.1107/S1600536804019804
_journal_volume 60
_journal_year 2004
_chemical_formula_iupac 'C26 H31 N O3 S'
_chemical_formula_moiety 'C26 H31 N O3 S'
_chemical_formula_sum 'C26 H31 N O3 S'
_chemical_formula_weight 437.58
_chemical_name_systematic (7S)-N-(4-Phenyltricyclo[4.2.1.0^2,5^]non-3-ene-3-carbonyl)-2,10-camphorsultam
_space_group_IT_number 19
_symmetry_cell_setting orthorhombic
_symmetry_space_group_name_Hall 'P 2ac 2ab'
_symmetry_space_group_name_H-M 'P 21 21 21'
_atom_sites_solution_hydrogens geom
_atom_sites_solution_primary direct
_atom_sites_solution_secondary difmap
_cell_angle_alpha 90.00
_cell_angle_beta 90.00
_cell_angle_gamma 90.00
_cell_formula_units_Z 4
_cell_length_a 7.20890(10)
_cell_length_b 11.6317(2)
_cell_length_c 26.3219(5)
_cell_measurement_reflns_used 31147
_cell_measurement_temperature 150.0(10)
_cell_measurement_theta_max 27.48
_cell_measurement_theta_min 2.6
_cell_volume 2207.14(6)
_computing_cell_refinement 'DENZO--SMN (Otwinowski & Minor, 1997)'
_computing_data_collection 'COLLECT (Nonius, 1997-2003)'
_computing_data_reduction DENZO--SMN
_computing_molecular_graphics SHELXTL
_computing_publication_material SHELXTL
_computing_structure_refinement SHELXTL
_computing_structure_solution 'SHELXTL (Sheldrick, 2001)'
_diffrn_ambient_temperature 150.0(10)
_diffrn_detector_area_resol_mean 9
_diffrn_measured_fraction_theta_full 0.994
_diffrn_measured_fraction_theta_max 0.994
_diffrn_measurement_device_type 'Nonius KappaCCD'
_diffrn_measurement_method '\f scans and \w scans with \k offsets'
_diffrn_radiation_monochromator graphite
_diffrn_radiation_source 'fine-focus sealed tube'
_diffrn_radiation_type MoK\a
_diffrn_radiation_wavelength 0.71073
_diffrn_reflns_av_R_equivalents 0.0711
_diffrn_reflns_av_sigmaI/netI 0.0628
_diffrn_reflns_limit_h_max 9
_diffrn_reflns_limit_h_min -9
_diffrn_reflns_limit_k_max 15
_diffrn_reflns_limit_k_min -15
_diffrn_reflns_limit_l_max 34
_diffrn_reflns_limit_l_min -34
_diffrn_reflns_number 18496
_diffrn_reflns_theta_full 27.48
_diffrn_reflns_theta_max 27.48
_diffrn_reflns_theta_min 2.91
_diffrn_standards_decay_% 0
_diffrn_standards_interval_count 0
_diffrn_standards_interval_time 0
_diffrn_standards_number 0
_exptl_absorpt_coefficient_mu 0.175
_exptl_absorpt_correction_T_max 0.963
_exptl_absorpt_correction_T_min 0.921
_exptl_absorpt_correction_type multi-scan
_exptl_absorpt_process_details '(SORTAV; Blessing, 1995)'
_exptl_crystal_colour colourless
_exptl_crystal_density_diffrn 1.317
_exptl_crystal_density_method 'not measured'
_exptl_crystal_description 'cut needle'
_exptl_crystal_F_000 936
_exptl_crystal_size_max 0.26
_exptl_crystal_size_mid 0.20
_exptl_crystal_size_min 0.20
_refine_diff_density_max 0.234
_refine_diff_density_min -0.294
_refine_ls_abs_structure_details 'Flack (1983); 1990 Friedels'
_refine_ls_abs_structure_Flack -0.02(7)
_refine_ls_extinction_coef 0.0106(16)
_refine_ls_extinction_expression Fc^*^=kFc[1+0.001xFc^2^\l^3^/sin(2\q)]^-1/4^
_refine_ls_extinction_method SHELXL97
_refine_ls_goodness_of_fit_ref 1.041
_refine_ls_hydrogen_treatment constr
_refine_ls_matrix_type full
_refine_ls_number_parameters 281
_refine_ls_number_reflns 4876
_refine_ls_number_restraints 0
_refine_ls_restrained_S_all 1.041
_refine_ls_R_factor_all 0.0584
_refine_ls_R_factor_gt 0.0415
_refine_ls_shift/su_max 0.001
_refine_ls_shift/su_mean 0.000
_refine_ls_structure_factor_coef Fsqd
_refine_ls_weighting_details 'calc w = 1/[\s^2^(Fo^2^)+(0.0524P)^2^+0.0897P] where P = (Fo^2^+2Fc^2^)/3'
_refine_ls_weighting_scheme calc
_refine_ls_wR_factor_gt 0.0957
_refine_ls_wR_factor_ref 0.1035
_reflns_number_gt 3962
_reflns_number_total 4876
_reflns_threshold_expression I>2\s(I)
_cod_data_source_file ac6109.cif
_cod_data_source_block I
_cod_depositor_comments
;
The following automatic conversions were performed:
'_symmetry_cell_setting' value 'Orthorhombic' changed to 'orthorhombic'
according to '/home/saulius/struct/CIF-dictionaries/cif_core.dic'
dictionary named 'cif_core.dic' version 2.4.1 from 2010-06-29.

Automatic conversion script
Id: cif_fix_enum 1527 2010-12-29 10:47:43Z saulius 

The following automatic conversions were performed:

'_symmetry_cell_setting' value 'Orthorhombic' changed to
'orthorhombic' according to
/home/saulius/struct/CIF-dictionaries/cif_core.dic dictionary named
'cif_core.dic' version 2.4.1 from 2010-06-29.

Automatic conversion script
Id: cif_fix_values 1715 2011-07-08 13:25:40Z adriana 
;
_cod_database_code 2204114
_cod_database_fobs_code 2204114

loop_
_symmetry_equiv_pos_as_xyz
'x, y, z'
'-x+1/2, -y, z+1/2'
'x+1/2, -y+1/2, -z'
'-x, y+1/2, -z+1/2'

loop_
_atom_site_label
_atom_site_fract_x
_atom_site_fract_y
_atom_site_fract_z
_atom_site_U_iso_or_equiv
_atom_site_adp_type
_atom_site_calc_flag
_atom_site_refinement_flags
_atom_site_occupancy
_atom_site_type_symbol
S1 0.55579(8) 0.06157(4) 0.706523(18) 0.03227(16) Uani d . 1 S
O1 0.5071(3) 0.17339(12) 0.68836(5) 0.0499(5) Uani d . 1 O
O2 0.6991(2) 0.00108(16) 0.68044(6) 0.0530(5) Uani d . 1 O
O3 0.2342(2) -0.18553(11) 0.68037(5) 0.0312(4) Uani d . 1 O
N1 0.3656(2) -0.02327(13) 0.71011(6) 0.0244(4) Uani d . 1 N
C1 0.5973(3) 0.06611(19) 0.77348(7) 0.0311(5) Uani d . 1 C
H1A 0.7079 0.0197 0.7823 0.037 Uiso calc R 1 H
H1B 0.6185 0.1463 0.7847 0.037 Uiso calc R 1 H
C2 0.4261(3) 0.01711(16) 0.79886(7) 0.0267(4) Uani d . 1 C
C3 0.4583(4) -0.04955(19) 0.84873(7) 0.0368(5) Uani d . 1 C
H3A 0.5311 -0.0034 0.8732 0.044 Uiso calc R 1 H
H3B 0.5235 -0.1231 0.8424 0.044 Uiso calc R 1 H
C4 0.2593(4) -0.0704(2) 0.86819(8) 0.0461(6) Uani d . 1 C
H4A 0.2302 -0.1535 0.8693 0.055 Uiso calc R 1 H
H4B 0.2416 -0.0371 0.9025 0.055 Uiso calc R 1 H
C5 0.1388(3) -0.0081(2) 0.82859(8) 0.0399(6) Uani d . 1 C
H5A 0.0123 0.0129 0.8411 0.048 Uiso calc R 1 H
C6 0.2581(3) 0.09565(18) 0.81336(7) 0.0328(5) Uani d . 1 C
C7 0.1378(3) -0.0820(2) 0.77989(7) 0.0373(5) Uani d . 1 C
H7A 0.0506 -0.0509 0.7543 0.045 Uiso calc R 1 H
H7B 0.1049 -0.1629 0.7874 0.045 Uiso calc R 1 H
C8 0.3411(3) -0.07123(17) 0.76200(6) 0.0267(4) Uani d . 1 C
H8A 0.4061 -0.1468 0.7651 0.032 Uiso calc R 1 H
C9 0.1713(4) 0.1688(2) 0.77119(8) 0.0426(6) Uani d . 1 C
H9A 0.0683 0.2138 0.7852 0.064 Uiso calc R 1 H
H9B 0.1249 0.1185 0.7442 0.064 Uiso calc R 1 H
H9C 0.2651 0.2210 0.7572 0.064 Uiso calc R 1 H
C10 0.3005(4) 0.1792(2) 0.85699(8) 0.0443(6) Uani d . 1 C
H10A 0.1901 0.2255 0.8643 0.066 Uiso calc R 1 H
H10B 0.4030 0.2299 0.8472 0.066 Uiso calc R 1 H
H10C 0.3354 0.1355 0.8874 0.066 Uiso calc R 1 H
C11 0.3020(3) -0.09182(16) 0.66963(6) 0.0246(4) Uani d . 1 C
C12 0.3065(3) -0.04535(16) 0.61782(6) 0.0251(4) Uani d . 1 C
C13 0.2733(3) -0.09525(16) 0.57180(7) 0.0235(4) Uani d . 1 C
C14 0.2823(3) 0.01826(16) 0.54360(7) 0.0246(4) Uani d . 1 C
H14A 0.3853 0.0244 0.5183 0.030 Uiso calc R 1 H
C15 0.0999(3) 0.07554(18) 0.52742(7) 0.0275(4) Uani d . 1 C
H15A 0.0284 0.0333 0.5008 0.033 Uiso calc R 1 H
C16 0.1513(3) 0.20018(17) 0.51376(7) 0.0304(5) Uani d . 1 C
H16A 0.0483 0.2388 0.4957 0.036 Uiso calc R 1 H
H16B 0.2640 0.2028 0.4923 0.036 Uiso calc R 1 H
C17 0.1870(3) 0.25697(16) 0.56652(7) 0.0323(5) Uani d . 1 C
H17A 0.3147 0.2879 0.5688 0.039 Uiso calc R 1 H
H17B 0.0975 0.3198 0.5731 0.039 Uiso calc R 1 H
C18 0.1585(3) 0.15653(16) 0.60393(7) 0.0294(5) Uani d . 1 C
H18A 0.1349 0.1800 0.6399 0.035 Uiso calc R 1 H
C19 0.3236(3) 0.07546(16) 0.59657(6) 0.0251(4) Uani d . 1 C
H19A 0.4487 0.1117 0.6000 0.030 Uiso calc R 1 H
C20 -0.0021(3) 0.09138(17) 0.57840(8) 0.0302(5) Uani d . 1 C
H20A -0.1159 0.1385 0.5752 0.036 Uiso calc R 1 H
H20B -0.0307 0.0175 0.5953 0.036 Uiso calc R 1 H
C21 0.2426(3) -0.20947(16) 0.55033(7) 0.0247(4) Uani d . 1 C
C22 0.2535(3) -0.22172(17) 0.49772(7) 0.0300(5) Uani d . 1 C
H22A 0.2736 -0.1557 0.4772 0.036 Uiso calc R 1 H
C23 0.2357(3) -0.32862(18) 0.47480(7) 0.0321(5) Uani d . 1 C
H23A 0.2447 -0.3353 0.4389 0.038 Uiso calc R 1 H
C24 0.2048(3) -0.42522(17) 0.50412(7) 0.0284(4) Uani d . 1 C
H24A 0.1947 -0.4987 0.4886 0.034 Uiso calc R 1 H
C25 0.1888(3) -0.41393(17) 0.55634(7) 0.0298(5) Uani d . 1 C
H25A 0.1641 -0.4798 0.5766 0.036 Uiso calc R 1 H
C26 0.2084(3) -0.30820(16) 0.57923(7) 0.0283(5) Uani d . 1 C
H26A 0.1985 -0.3022 0.6151 0.034 Uiso calc R 1 H

loop_
_atom_site_aniso_label
_atom_site_aniso_U_11
_atom_site_aniso_U_22
_atom_site_aniso_U_33
_atom_site_aniso_U_12
_atom_site_aniso_U_13
_atom_site_aniso_U_23
S1 0.0384(3) 0.0315(3) 0.0269(2) -0.0106(2) 0.0016(2) -0.0034(2)
O1 0.0860(14) 0.0274(8) 0.0363(8) -0.0220(9) -0.0168(8) 0.0060(6)
O2 0.0390(10) 0.0713(12) 0.0487(10) -0.0143(9) 0.0166(8) -0.0259(8)
O3 0.0438(9) 0.0237(7) 0.0262(7) -0.0074(7) -0.0017(6) -0.0002(5)
N1 0.0297(9) 0.0216(8) 0.0220(8) -0.0030(7) -0.0003(7) -0.0014(6)
C1 0.0324(11) 0.0336(11) 0.0273(9) -0.0019(10) -0.0066(8) -0.0042(9)
C2 0.0326(11) 0.0242(10) 0.0232(9) -0.0031(9) -0.0046(9) -0.0019(8)
C3 0.0560(15) 0.0309(11) 0.0234(10) -0.0034(11) -0.0100(10) -0.0017(9)
C4 0.0673(17) 0.0435(13) 0.0274(11) -0.0165(14) 0.0007(11) -0.0022(10)
C5 0.0401(13) 0.0526(15) 0.0270(11) -0.0061(12) 0.0051(9) -0.0067(10)
C6 0.0369(12) 0.0346(11) 0.0269(10) 0.0022(10) 0.0035(9) -0.0069(8)
C7 0.0401(12) 0.0463(14) 0.0254(10) -0.0122(11) 0.0019(9) -0.0018(9)
C8 0.0361(11) 0.0241(10) 0.0199(9) -0.0008(10) -0.0034(8) 0.0006(8)
C9 0.0460(14) 0.0414(14) 0.0405(12) 0.0146(12) 0.0007(11) -0.0035(10)
C10 0.0532(16) 0.0442(14) 0.0356(12) -0.0019(13) 0.0030(12) -0.0123(10)
C11 0.0282(10) 0.0208(10) 0.0248(9) 0.0015(9) -0.0011(8) -0.0019(8)
C12 0.0302(10) 0.0204(10) 0.0247(9) -0.0011(8) 0.0023(8) 0.0001(8)
C13 0.0225(10) 0.0245(10) 0.0234(9) -0.0004(8) 0.0005(7) -0.0005(7)
C14 0.0268(10) 0.0262(10) 0.0209(9) -0.0010(9) 0.0005(8) 0.0003(7)
C15 0.0264(10) 0.0294(11) 0.0267(9) -0.0018(9) -0.0004(8) 0.0024(8)
C16 0.0273(11) 0.0281(11) 0.0358(10) 0.0022(9) -0.0009(9) 0.0059(9)
C17 0.0381(13) 0.0220(10) 0.0369(11) 0.0021(9) 0.0001(10) 0.0017(8)
C18 0.0365(12) 0.0219(10) 0.0299(10) 0.0019(9) 0.0048(9) -0.0016(8)
C19 0.0278(10) 0.0228(10) 0.0246(9) -0.0016(9) 0.0002(8) 0.0028(8)
C20 0.0270(10) 0.0265(11) 0.0371(11) 0.0003(9) 0.0061(8) 0.0024(9)
C21 0.0237(10) 0.0253(10) 0.0252(9) 0.0012(9) -0.0005(8) -0.0017(8)
C22 0.0333(12) 0.0306(12) 0.0262(10) -0.0005(10) 0.0018(9) 0.0002(9)
C23 0.0353(12) 0.0379(12) 0.0229(10) 0.0016(10) 0.0013(9) -0.0083(9)
C24 0.0239(10) 0.0271(11) 0.0342(10) 0.0013(9) -0.0017(8) -0.0100(9)
C25 0.0337(11) 0.0231(10) 0.0326(11) 0.0008(9) -0.0030(9) 0.0003(8)
C26 0.0348(12) 0.0266(11) 0.0234(9) -0.0011(9) -0.0005(9) -0.0002(8)

loop_
_atom_type_symbol
_atom_type_description
_atom_type_scat_dispersion_real
_atom_type_scat_dispersion_imag
_atom_type_scat_source
C C 0.0033 0.0016 'International Tables Vol C Tables 4.2.6.8 and 6.1.1.4'
H H 0.0000 0.0000 'International Tables Vol C Tables 4.2.6.8 and 6.1.1.4'
O O 0.0106 0.0060 'International Tables Vol C Tables 4.2.6.8 and 6.1.1.4'
S S 0.1246 0.1234 'International Tables Vol C Tables 4.2.6.8 and 6.1.1.4'
N N 0.0061 0.0033 'International Tables Vol C Tables 4.2.6.8 and 6.1.1.4'

loop_
_geom_angle_atom_site_label_1
_geom_angle_atom_site_label_2
_geom_angle_atom_site_label_3
_geom_angle
_geom_angle_publ_flag
O2 S1 O1 117.76(12) y
O2 S1 N1 109.04(9) ?
O1 S1 N1 110.51(10) ?
O2 S1 C1 111.59(11) ?
O1 S1 C1 110.10(10) ?
N1 S1 C1 95.61(9) y
C11 N1 C8 116.39(15) y
C11 N1 S1 123.51(13) ?
C8 N1 S1 111.50(12) ?
C2 C1 S1 106.70(13) ?
C2 C1 H1A 110.4 ?
S1 C1 H1A 110.4 ?
C2 C1 H1B 110.4 ?
S1 C1 H1B 110.4 ?
H1A C1 H1B 108.6 ?
C1 C2 C8 107.30(16) ?
C1 C2 C3 116.21(18) ?
C8 C2 C3 105.12(15) ?
C1 C2 C6 121.23(17) ?
C8 C2 C6 103.62(16) ?
C3 C2 C6 101.70(17) ?
C2 C3 C4 102.78(18) ?
C2 C3 H3A 111.2 ?
C4 C3 H3A 111.2 ?
C2 C3 H3B 111.2 ?
C4 C3 H3B 111.2 ?
H3A C3 H3B 109.1 ?
C5 C4 C3 103.08(18) ?
C5 C4 H4A 111.1 ?
C3 C4 H4A 111.1 ?
C5 C4 H4B 111.1 ?
C3 C4 H4B 111.1 ?
H4A C4 H4B 109.1 ?
C6 C5 C4 103.34(19) ?
C6 C5 C7 102.91(17) ?
C4 C5 C7 107.63(19) ?
C6 C5 H5A 113.9 ?
C4 C5 H5A 113.9 ?
C7 C5 H5A 113.9 ?
C9 C6 C10 105.75(18) ?
C9 C6 C5 113.39(19) ?
C10 C6 C5 114.43(17) ?
C9 C6 C2 117.65(17) ?
C10 C6 C2 113.48(18) ?
C5 C6 C2 92.20(16) ?
C5 C7 C8 101.75(17) ?
C5 C7 H7A 111.4 ?
C8 C7 H7A 111.4 ?
C5 C7 H7B 111.4 ?
C8 C7 H7B 111.4 ?
H7A C7 H7B 109.3 ?
N1 C8 C2 106.34(15) ?
N1 C8 C7 115.06(16) ?
C2 C8 C7 103.86(16) ?
N1 C8 H8A 110.4 ?
C2 C8 H8A 110.4 ?
C7 C8 H8A 110.4 ?
C6 C9 H9A 109.5 ?
C6 C9 H9B 109.5 ?
H9A C9 H9B 109.5 ?
C6 C9 H9C 109.5 ?
H9A C9 H9C 109.5 ?
H9B C9 H9C 109.5 ?
C6 C10 H10A 109.5 ?
C6 C10 H10B 109.5 ?
H10A C10 H10B 109.5 ?
C6 C10 H10C 109.5 ?
H10A C10 H10C 109.5 ?
H10B C10 H10C 109.5 ?
O3 C11 N1 117.28(15) ?
O3 C11 C12 123.36(17) ?
N1 C11 C12 119.18(16) ?
C13 C12 C11 131.66(17) ?
C13 C12 C19 94.63(14) y
C11 C12 C19 133.28(16) ?
C12 C13 C21 139.20(17) ?
C12 C13 C14 93.26(15) y
C21 C13 C14 127.53(15) ?
C13 C14 C15 118.51(16) ?
C13 C14 C19 86.69(13) y
C15 C14 C19 102.96(15) ?
C13 C14 H14A 114.8 ?
C15 C14 H14A 114.8 ?
C19 C14 H14A 114.8 ?
C14 C15 C16 105.53(16) ?
C14 C15 C20 102.67(15) ?
C16 C15 C20 101.87(16) ?
C14 C15 H15A 115.0 ?
C16 C15 H15A 115.0 ?
C20 C15 H15A 115.0 ?
C15 C16 C17 103.34(15) ?
C15 C16 H16A 111.1 ?
C17 C16 H16A 111.1 ?
C15 C16 H16B 111.1 ?
C17 C16 H16B 111.1 ?
H16A C16 H16B 109.1 ?
C18 C17 C16 103.05(15) ?
C18 C17 H17A 111.2 ?
C16 C17 H17A 111.2 ?
C18 C17 H17B 111.2 ?
C16 C17 H17B 111.2 ?
H17A C17 H17B 109.1 ?
C19 C18 C20 103.09(15) ?
C19 C18 C17 106.39(16) ?
C20 C18 C17 101.23(16) ?
C19 C18 H18A 114.9 ?
C20 C18 H18A 114.9 ?
C17 C18 H18A 114.9 ?
C12 C19 C18 117.43(16) ?
C12 C19 C14 85.40(13) y
C18 C19 C14 103.04(15) ?
C12 C19 H19A 115.5 ?
C18 C19 H19A 115.5 ?
C14 C19 H19A 115.5 ?
C18 C20 C15 94.59(15) ?
C18 C20 H20A 112.8 ?
C15 C20 H20A 112.8 ?
C18 C20 H20B 112.8 ?
C15 C20 H20B 112.8 ?
H20A C20 H20B 110.3 ?
C22 C21 C26 117.77(18) ?
C22 C21 C13 117.94(17) ?
C26 C21 C13 124.26(16) ?
C23 C22 C21 121.20(18) ?
C23 C22 H22A 119.4 ?
C21 C22 H22A 119.4 ?
C24 C23 C22 120.06(17) ?
C24 C23 H23A 120.0 ?
C22 C23 H23A 120.0 ?
C23 C24 C25 119.38(18) ?
C23 C24 H24A 120.3 ?
C25 C24 H24A 120.3 ?
C26 C25 C24 120.68(18) ?
C26 C25 H25A 119.7 ?
C24 C25 H25A 119.7 ?
C25 C26 C21 120.88(17) ?
C25 C26 H26A 119.6 ?
C21 C26 H26A 119.6 ?

loop_
_geom_bond_atom_site_label_1
_geom_bond_atom_site_label_2
_geom_bond_distance
_geom_bond_publ_flag
S1 O2 1.4262(17) ?
S1 O1 1.4294(16) ?
S1 N1 1.6921(17) y
S1 C1 1.7885(19) y
O3 C11 1.228(2) ?
N1 C11 1.407(2) y
N1 C8 1.486(2) y
C1 C2 1.515(3) ?
C1 H1A 0.9900 ?
C1 H1B 0.9900 ?
C2 C8 1.540(3) ?
C2 C3 1.542(3) ?
C2 C6 1.564(3) ?
C3 C4 1.543(4) ?
C3 H3A 0.9900 ?
C3 H3B 0.9900 ?
C4 C5 1.538(3) ?
C4 H4A 0.9900 ?
C4 H4B 0.9900 ?
C5 C6 1.535(3) ?
C5 C7 1.544(3) ?
C5 H5A 1.0000 ?
C6 C9 1.532(3) ?
C6 C10 1.535(3) ?
C7 C8 1.544(3) ?
C7 H7A 0.9900 ?
C7 H7B 0.9900 ?
C8 H8A 1.0000 ?
C9 H9A 0.9800 ?
C9 H9B 0.9800 ?
C9 H9C 0.9800 ?
C10 H10A 0.9800 ?
C10 H10B 0.9800 ?
C10 H10C 0.9800 ?
C11 C12 1.467(2) ?
C12 C13 1.364(3) y
C12 C19 1.517(3) y
C13 C21 1.461(3) ?
C13 C14 1.516(3) y
C14 C15 1.534(3) ?
C14 C19 1.573(3) y
C14 H14A 1.0000 ?
C15 C16 1.539(3) ?
C15 C20 1.541(3) ?
C15 H15A 1.0000 ?
C16 C17 1.559(3) ?
C16 H16A 0.9900 ?
C16 H16B 0.9900 ?
C17 C18 1.542(3) ?
C17 H17A 0.9900 ?
C17 H17B 0.9900 ?
C18 C19 1.531(3) ?
C18 C20 1.538(3) ?
C18 H18A 1.0000 ?
C19 H19A 1.0000 ?
C20 H20A 0.9900 ?
C20 H20B 0.9900 ?
C21 C22 1.394(3) ?
C21 C26 1.399(3) ?
C22 C23 1.388(3) ?
C22 H22A 0.9500 ?
C23 C24 1.381(3) ?
C23 H23A 0.9500 ?
C24 C25 1.386(3) ?
C24 H24A 0.9500 ?
C25 C26 1.377(3) ?
C25 H25A 0.9500 ?
C26 H26A 0.9500 ?

loop_
_geom_hbond_atom_site_label_D
_geom_hbond_atom_site_label_H
_geom_hbond_atom_site_label_A
_geom_hbond_site_symmetry_A
_geom_hbond_distance_DH
_geom_hbond_distance_HA
_geom_hbond_distance_DA
_geom_hbond_angle_DHA
C1 H1B O3 4_656 0.99 2.41 3.361(3) 161
C3 H3B O1 4_646 0.99 2.51 3.377(3) 146
C8 H8A O1 4_646 1.00 2.50 3.425(2) 153

loop_
_cod_related_entry_id
_cod_related_entry_database
_cod_related_entry_code
1 ChemSpider 21174082
